data_7109974
loop_
_publ_author_name
'Azusa Kondoh'
'Kenichi Ando'
'Masahiro Terada'

_publ_section_title
;
 Phosphazene-catalyzed intramolecular cyclization of nitrogen-tethered
 alkynyl esters
;
_journal_name_full Chem.Commun.
_journal_page_first 10254
_journal_paper_doi 10.1039/c3cc46100a
_journal_volume 49
_journal_year 2013
_chemical_formula_moiety 'C14 H21 N O4'
_chemical_formula_sum 'C14 H21 N O4'
_chemical_formula_weight 267.32
_space_group_IT_number 14
_symmetry_cell_setting monoclinic
_symmetry_Int_Tables_number 14
_symmetry_space_group_name_Hall '-P 2yn'
_symmetry_space_group_name_H-M 'P 1 21/n 1'
_atom_sites_solution_hydrogens geom
_atom_sites_solution_primary direct
_atom_sites_solution_secondary difmap
_cell_angle_alpha 90.0000
_cell_angle_beta 109.641(8)
_cell_angle_gamma 90.0000
_cell_formula_units_Z 4
_cell_length_a 15.235(3)
_cell_length_b 6.1555(11)
_cell_length_c 15.923(3)
_cell_measurement_reflns_used 13905
_cell_measurement_temperature 150
_cell_measurement_theta_max 27.60
_cell_measurement_theta_min 3.30
_cell_volume 1406.4(5)
_computing_cell_refinement 'CrystalClear-SM Auto 2.0 r4'
_computing_data_collection 'CrystalClear-SM Auto 2.0 r4 (Rigaku, 2009)'
_computing_data_reduction 'CrystalClear-SM Auto 2.0 r4'
_computing_molecular_graphics 'CrystalStructure 4.0'
_computing_publication_material 'CrystalStructure 4.0 (Rigaku, 2010)'
_computing_structure_refinement 'SHELXL97 (Sheldrick, 2008)'
_computing_structure_solution 'Il Milione (Burla, et al., 2007)'
_diffrn_ambient_temperature 150
_diffrn_detector_area_resol_mean 6.827
_diffrn_measured_fraction_theta_full 0.997
_diffrn_measured_fraction_theta_max 0.997
_diffrn_measurement_device_type 'Rigaku XtaLAB mini'
_diffrn_measurement_method \w
_diffrn_radiation_type 'Mo K\a'
_diffrn_radiation_wavelength 0.71075
_diffrn_reflns_av_R_equivalents 0.0200
_diffrn_reflns_limit_h_max 19
_diffrn_reflns_limit_h_min -19
_diffrn_reflns_limit_k_max 7
_diffrn_reflns_limit_k_min -7
_diffrn_reflns_limit_l_max 20
_diffrn_reflns_limit_l_min -20
_diffrn_reflns_number 15000
_diffrn_reflns_theta_full 27.50
_diffrn_reflns_theta_max 27.50
_diffrn_standards_number 0
_exptl_absorpt_coefficient_mu 0.092
_exptl_absorpt_correction_T_max 0.982
_exptl_absorpt_correction_T_min 0.907
_exptl_absorpt_correction_type multi-scan
_exptl_absorpt_process_details 'REQAB (Rigaku, 1998)'
_exptl_crystal_colour colorless
_exptl_crystal_density_diffrn 1.262
_exptl_crystal_density_method 'not measured'
_exptl_crystal_description block
_exptl_crystal_F_000 576.00
_exptl_crystal_size_max 0.400
_exptl_crystal_size_mid 0.400
_exptl_crystal_size_min 0.200
_refine_diff_density_max 0.350
_refine_diff_density_min -0.190
_refine_ls_extinction_method none
_refine_ls_goodness_of_fit_ref 1.051
_refine_ls_hydrogen_treatment constr
_refine_ls_number_parameters 172
_refine_ls_number_reflns 3211
_refine_ls_number_restraints 0
_refine_ls_R_factor_gt 0.0366
_refine_ls_shift/su_max 0.000
_refine_ls_structure_factor_coef Fsqd
_refine_ls_weighting_details 'w = 1/[\s^2^(Fo^2^)+(0.0459P)^2^+0.4616P] where P=(Fo^2^+2Fc^2^)/3'
_refine_ls_weighting_scheme calc
_refine_ls_wR_factor_ref 0.0964
_reflns_number_gt 2891
_reflns_number_total 3211
_reflns_threshold_expression F^2^>2.0\s(F^2^)
_cod_data_source_file c3cc46100a.txt
_cod_data_source_block 01
_cod_database_code 7109974

loop_
_symmetry_equiv_pos_site_id
_symmetry_equiv_pos_as_xyz
1 +X,+Y,+Z
2 1/2-X,1/2+Y,1/2-Z
3 -X,-Y,-Z
4 1/2+X,1/2-Y,1/2+Z

loop_
_atom_site_label
_atom_site_type_symbol
_atom_site_fract_x
_atom_site_fract_y
_atom_site_fract_z
_atom_site_U_iso_or_equiv
_atom_site_adp_type
_atom_site_occupancy
_atom_site_symmetry_multiplicity
_atom_site_calc_flag
_atom_site_refinement_flags
O1 O 0.73787(5) 0.75569(14) 0.44705(5) 0.02482(18) Uani 1.0 4 d .
O2 O 0.59005(6) 0.68196(14) 0.24331(6) 0.0312(2) Uani 1.0 4 d .
O3 O 0.66695(5) 0.58484(14) 0.53442(5) 0.0298(2) Uani 1.0 4 d .
O4 O 0.66254(6) 0.99779(13) 0.24807(5) 0.0297(2) Uani 1.0 4 d .
N1 N 0.58629(6) 0.80483(15) 0.42047(6) 0.0221(2) Uani 1.0 4 d .
C1 C 0.58148(7) 0.96145(16) 0.35011(6) 0.0184(2) Uani 1.0 4 d .
C2 C 0.66485(7) 0.70451(18) 0.47319(7) 0.0213(2) Uani 1.0 4 d .
C3 C 0.61118(7) 0.85847(17) 0.27593(7) 0.0211(2) Uani 1.0 4 d .
C4 C 0.47711(7) 1.00857(18) 0.31122(7) 0.0214(3) Uani 1.0 4 d .
C5 C 0.42645(7) 0.82072(18) 0.33502(7) 0.0227(3) Uani 1.0 4 d .
C6 C 0.49493(7) 0.74376(19) 0.42461(7) 0.0235(3) Uani 1.0 4 d .
C7 C 0.64360(8) 1.16272(18) 0.37722(7) 0.0248(3) Uani 1.0 4 d .
C8 C 0.44077(9) 1.1867(3) 0.26699(9) 0.0360(3) Uani 1.0 4 d .
C9 C 0.83467(7) 0.71576(18) 0.50639(7) 0.0238(3) Uani 1.0 4 d .
C10 C 0.85176(8) 0.8293(3) 0.59491(8) 0.0336(3) Uani 1.0 4 d .
C11 C 0.68282(10) 1.1946(2) 0.30198(9) 0.0344(3) Uani 1.0 4 d .
C12 C 0.32981(8) 0.8735(3) 0.33747(9) 0.0360(3) Uani 1.0 4 d .
C13 C 0.89156(8) 0.8192(3) 0.45520(9) 0.0356(3) Uani 1.0 4 d .
C14 C 0.85381(9) 0.4738(3) 0.51735(10) 0.0402(4) Uani 1.0 4 d .
H5 H 0.4202 0.7027 0.2902 0.0272 Uiso 1.0 4 calc R
H6A H 0.4828 0.8172 0.4749 0.0281 Uiso 1.0 4 calc R
H6B H 0.4906 0.5847 0.4314 0.0281 Uiso 1.0 4 calc R
H7A H 0.6068 1.2909 0.3831 0.0298 Uiso 1.0 4 calc R
H7B H 0.6943 1.1386 0.4346 0.0298 Uiso 1.0 4 calc R
H8A H 0.3751 1.2072 0.2461 0.0432 Uiso 1.0 4 calc R
H8B H 0.4802 1.2944 0.2560 0.0432 Uiso 1.0 4 calc R
H10A H 0.9180 0.8197 0.6306 0.0403 Uiso 1.0 4 calc R
H10B H 0.8147 0.7593 0.6270 0.0403 Uiso 1.0 4 calc R
H10C H 0.8337 0.9823 0.5844 0.0403 Uiso 1.0 4 calc R
H11A H 0.6534 1.3219 0.2653 0.0413 Uiso 1.0 4 calc R
H11B H 0.7509 1.2193 0.3265 0.0413 Uiso 1.0 4 calc R
H12A H 0.2886 0.9115 0.2774 0.0432 Uiso 1.0 4 calc R
H12B H 0.3338 0.9964 0.3777 0.0432 Uiso 1.0 4 calc R
H12C H 0.3047 0.7466 0.3589 0.0432 Uiso 1.0 4 calc R
H13A H 0.9580 0.8058 0.4897 0.0427 Uiso 1.0 4 calc R
H13B H 0.8750 0.9732 0.4451 0.0427 Uiso 1.0 4 calc R
H13C H 0.8784 0.7455 0.3977 0.0427 Uiso 1.0 4 calc R
H14A H 0.8432 0.4079 0.4587 0.0483 Uiso 1.0 4 calc R
H14B H 0.8120 0.4073 0.5452 0.0483 Uiso 1.0 4 calc R
H14C H 0.9186 0.4499 0.5552 0.0483 Uiso 1.0 4 calc R

loop_
_atom_site_aniso_label
_atom_site_aniso_U_11
_atom_site_aniso_U_22
_atom_site_aniso_U_33
_atom_site_aniso_U_12
_atom_site_aniso_U_13
_atom_site_aniso_U_23
O1 0.0153(4) 0.0357(5) 0.0208(4) -0.0009(3) 0.0025(3) 0.0046(3)
O2 0.0313(5) 0.0261(5) 0.0346(5) 0.0027(4) 0.0089(4) -0.0093(4)
O3 0.0262(4) 0.0344(5) 0.0262(4) -0.0014(4) 0.0053(3) 0.0102(4)
O4 0.0366(5) 0.0275(5) 0.0330(5) 0.0028(4) 0.0223(4) 0.0026(4)
N1 0.0165(4) 0.0272(5) 0.0222(5) -0.0027(4) 0.0058(4) 0.0059(4)
C1 0.0173(5) 0.0189(5) 0.0188(5) 0.0003(4) 0.0057(4) 0.0013(4)
C2 0.0189(5) 0.0240(5) 0.0191(5) -0.0031(4) 0.0039(4) -0.0005(4)
C3 0.0185(5) 0.0224(5) 0.0219(5) 0.0053(4) 0.0060(4) 0.0019(4)
C4 0.0175(5) 0.0242(6) 0.0232(5) 0.0018(4) 0.0078(4) -0.0010(4)
C5 0.0171(5) 0.0258(6) 0.0245(5) -0.0004(4) 0.0060(4) 0.0001(4)
C6 0.0178(5) 0.0297(6) 0.0236(5) -0.0040(4) 0.0078(4) 0.0023(5)
C7 0.0252(5) 0.0218(6) 0.0282(6) -0.0050(4) 0.0100(5) -0.0028(5)
C8 0.0251(6) 0.0328(7) 0.0496(8) 0.0076(5) 0.0119(6) 0.0113(6)
C9 0.0149(5) 0.0269(6) 0.0249(5) 0.0014(4) 0.0005(4) -0.0023(4)
C10 0.0249(6) 0.0424(8) 0.0272(6) 0.0015(5) 0.0005(5) -0.0084(5)
C11 0.0440(7) 0.0244(6) 0.0425(7) -0.0066(5) 0.0246(6) 0.0014(5)
C12 0.0191(6) 0.0440(8) 0.0462(7) 0.0019(5) 0.0126(5) 0.0069(6)
C13 0.0207(6) 0.0465(8) 0.0396(7) -0.0032(5) 0.0102(5) -0.0013(6)
C14 0.0294(7) 0.0285(7) 0.0566(9) 0.0046(5) 0.0062(6) -0.0031(6)

loop_
_atom_type_symbol
_atom_type_description
_atom_type_scat_dispersion_real
_atom_type_scat_dispersion_imag
_atom_type_scat_source
C C 0.0033 0.0016
;
International Tables for Crystallography
(1992, Vol. C, Tables 4.2.6.8 and 6.1.1.4)
;
H H 0.0000 0.0000
;
International Tables for Crystallography
(1992, Vol. C, Table 6.1.1.4)
;
N N 0.0061 0.0033
;
International Tables for Crystallography
(1992, Vol. C, Tables 4.2.6.8 and 6.1.1.4)
;
O O 0.0106 0.0060
;
International Tables for Crystallography
(1992, Vol. C, Tables 4.2.6.8 and 6.1.1.4)
;

loop_
_geom_angle_atom_site_label_1
_geom_angle_atom_site_label_2
_geom_angle_atom_site_label_3
_geom_angle
_geom_angle_publ_flag
C2 O1 C9 120.80(9) yes
C3 O4 C11 111.77(11) yes
C1 N1 C2 125.51(10) yes
C1 N1 C6 113.60(8) yes
C2 N1 C6 120.60(10) yes
N1 C1 C3 111.43(9) yes
N1 C1 C4 102.31(9) yes
N1 C1 C7 116.81(8) yes
C3 C1 C4 107.58(8) yes
C3 C1 C7 103.70(10) yes
C4 C1 C7 114.92(9) yes
O1 C2 O3 125.98(9) yes
O1 C2 N1 110.48(10) yes
O3 C2 N1 123.54(11) yes
O2 C3 O4 122.69(12) yes
O2 C3 C1 126.90(12) yes
O4 C3 C1 110.35(9) yes
C1 C4 C5 107.67(9) yes
C1 C4 C8 124.52(11) yes
C5 C4 C8 127.80(11) yes
C4 C5 C6 103.02(8) yes
C4 C5 C12 115.11(10) yes
C6 C5 C12 113.84(11) yes
N1 C6 C5 103.81(10) yes
C1 C7 C11 104.58(9) yes
O1 C9 C10 109.88(10) yes
O1 C9 C13 102.37(9) yes
O1 C9 C14 110.38(9) yes
C10 C9 C13 110.86(10) yes
C10 C9 C14 112.31(11) yes
C13 C9 C14 110.61(12) yes
O4 C11 C7 107.17(11) yes
C4 C5 H5 108.183 no
C6 C5 H5 108.176 no
C12 C5 H5 108.175 no
N1 C6 H6A 110.998 no
N1 C6 H6B 110.990 no
C5 C6 H6A 110.997 no
C5 C6 H6B 110.994 no
H6A C6 H6B 108.995 no
C1 C7 H7A 110.830 no
C1 C7 H7B 110.831 no
C11 C7 H7A 110.841 no
C11 C7 H7B 110.837 no
H7A C7 H7B 108.885 no
C4 C8 H8A 120.006 no
C4 C8 H8B 120.003 no
H8A C8 H8B 119.991 no
C9 C10 H10A 109.468 no
C9 C10 H10B 109.472 no
C9 C10 H10C 109.475 no
H10A C10 H10B 109.474 no
H10A C10 H10C 109.461 no
H10B C10 H10C 109.477 no
O4 C11 H11A 110.282 no
O4 C11 H11B 110.281 no
C7 C11 H11A 110.283 no
C7 C11 H11B 110.286 no
H11A C11 H11B 108.541 no
C5 C12 H12A 109.475 no
C5 C12 H12B 109.463 no
C5 C12 H12C 109.467 no
H12A C12 H12B 109.477 no
H12A C12 H12C 109.476 no
H12B C12 H12C 109.468 no
C9 C13 H13A 109.473 no
C9 C13 H13B 109.466 no
C9 C13 H13C 109.465 no
H13A C13 H13B 109.473 no
H13A C13 H13C 109.478 no
H13B C13 H13C 109.472 no
C9 C14 H14A 109.467 no
C9 C14 H14B 109.481 no
C9 C14 H14C 109.470 no
H14A C14 H14B 109.473 no
H14A C14 H14C 109.458 no
H14B C14 H14C 109.478 no

loop_
_geom_bond_atom_site_label_1
_geom_bond_atom_site_label_2
_geom_bond_distance
_geom_bond_publ_flag
O1 C2 1.3496(15) yes
O1 C9 1.4803(12) yes
O2 C3 1.2006(14) yes
O3 C2 1.2138(15) yes
O4 C3 1.3334(15) yes
O4 C11 1.4567(15) yes
N1 C1 1.4611(14) yes
N1 C2 1.3576(13) yes
N1 C6 1.4645(16) yes
C1 C3 1.5366(17) yes
C1 C4 1.5277(15) yes
C1 C7 1.5305(15) yes
C4 C5 1.5076(17) yes
C4 C8 1.3202(17) yes
C5 C6 1.5321(14) yes
C5 C12 1.5210(18) yes
C7 C11 1.521(3) yes
C9 C10 1.5153(18) yes
C9 C13 1.515(2) yes
C9 C14 1.5164(18) yes
C5 H5 1.000 no
C6 H6A 0.990 no
C6 H6B 0.990 no
C7 H7A 0.990 no
C7 H7B 0.990 no
C8 H8A 0.950 no
C8 H8B 0.950 no
C10 H10A 0.980 no
C10 H10B 0.980 no
C10 H10C 0.980 no
C11 H11A 0.990 no
C11 H11B 0.990 no
C12 H12A 0.980 no
C12 H12B 0.980 no
C12 H12C 0.980 no
C13 H13A 0.980 no
C13 H13B 0.980 no
C13 H13C 0.980 no
C14 H14A 0.980 no
C14 H14B 0.980 no
C14 H14C 0.980 no

loop_
_geom_contact_atom_site_label_1
_geom_contact_atom_site_label_2
_geom_contact_distance
_geom_contact_publ_flag
_geom_contact_site_symmetry_2
O1 O2 3.3001(12) no .
O1 O4 3.3365(12) no .
O1 C1 2.6816(13) no .
O1 C3 2.8310(13) no .
O1 C6 3.5976(16) no .
O1 C7 2.9160(14) no .
O1 C11 3.4694(16) no .
O2 N1 2.9396(15) no .
O2 C2 3.4514(16) no .
O2 C4 3.0696(16) no .
O2 C5 3.3943(17) no .
O2 C7 3.5777(15) no .
O2 C11 3.4556(16) no .
O3 C6 2.7932(13) no .
O3 C9 2.8538(16) no .
O3 C10 3.0490(16) no .
O3 C14 3.0275(18) no .
O4 N1 3.5270(15) no .
O4 C4 3.3024(17) no .
N1 C8 3.5737(16) no .
C2 C3 3.1154(17) no .
C2 C7 3.1722(17) no .
C2 C10 2.9572(15) no .
C2 C14 3.0721(18) no .
C3 C5 3.2619(18) no .
C3 C6 3.4726(19) no .
C3 C8 3.2549(19) no .
C4 C11 3.386(2) no .
C7 C8 3.0009(17) no .
C8 C11 3.540(3) no .
C8 C12 3.018(3) no .
O2 C11 3.3139(16) no 1_545
O3 C6 3.4177(16) no 3_666
O3 C7 3.5419(15) no 1_545
O3 C12 3.4721(18) no 3_666
O4 C11 3.3061(19) no 2_645
C6 O3 3.4177(16) no 3_666
C7 O3 3.5419(15) no 1_565
C11 O2 3.3139(16) no 1_565
C11 O4 3.3061(19) no 2_655
C12 O3 3.4721(18) no 3_666
O1 H7B 2.4385 no .
O1 H10A 3.2924 no .
O1 H10B 2.7066 no .
O1 H10C 2.5905 no .
O1 H11B 3.4823 no .
O1 H13A 3.2057 no .
O1 H13B 2.4910 no .
O1 H13C 2.5166 no .
O1 H14A 2.6442 no .
O1 H14B 2.6703 no .
O1 H14C 3.3023 no .
O2 H5 2.9280 no .
O3 H6A 3.0047 no .
O3 H6B 2.6355 no .
O3 H10B 2.4820 no .
O3 H10C 3.4221 no .
O3 H14A 3.4674 no .
O3 H14B 2.4191 no .
O4 H7A 3.1340 no .
O4 H7B 2.9739 no .
O4 H8B 3.3616 no .
N1 H5 2.7522 no .
N1 H7A 3.0870 no .
N1 H7B 2.5942 no .
C1 H5 2.8126 no .
C1 H6A 3.0014 no .
C1 H6B 3.1903 no .
C1 H8A 3.3782 no .
C1 H8B 2.6966 no .
C1 H11A 2.9901 no .
C1 H11B 3.1590 no .
C2 H6A 2.8683 no .
C2 H6B 2.6167 no .
C2 H7B 2.8112 no .
C2 H10B 2.7502 no .
C2 H10C 3.1002 no .
C2 H14A 3.3450 no .
C2 H14B 2.8213 no .
C3 H5 3.1441 no .
C3 H7A 3.1741 no .
C3 H7B 2.9685 no .
C3 H8B 3.2949 no .
C3 H11A 2.9417 no .
C3 H11B 2.9939 no .
C4 H6A 2.8352 no .
C4 H6B 3.2016 no .
C4 H7A 2.5910 no .
C4 H7B 3.3288 no .
C4 H11A 3.5758 no .
C4 H12A 2.8021 no .
C4 H12B 2.7287 no .
C4 H12C 3.3788 no .
C5 H8A 2.7441 no .
C5 H8B 3.3838 no .
C6 H12A 3.3892 no .
C6 H12B 2.7867 no .
C6 H12C 2.7307 no .
C7 H8B 2.7106 no .
C7 H13B 3.5215 no .
C8 H5 3.0313 no .
C8 H7A 2.6613 no .
C8 H11A 3.3531 no .
C8 H12A 2.9200 no .
C8 H12B 3.0113 no .
C9 H7B 3.3181 no .
C10 H7B 3.4316 no .
C10 H13A 2.6968 no .
C10 H13B 2.6779 no .
C10 H13C 3.3385 no .
C10 H14A 3.3552 no .
C10 H14B 2.7240 no .
C10 H14C 2.7066 no .
C11 H8B 2.9866 no .
C11 H13B 3.3378 no .
C12 H6A 2.6292 no .
C12 H6B 2.9894 no .
C12 H8A 2.7363 no .
C13 H7B 3.5131 no .
C13 H10A 2.6846 no .
C13 H10B 3.3386 no .
C13 H10C 2.6900 no .
C13 H11B 3.4503 no .
C13 H14A 2.6428 no .
C13 H14B 3.3346 no .
C13 H14C 2.7259 no .
C14 H10A 2.7491 no .
C14 H10B 2.6819 no .
C14 H10C 3.3542 no .
C14 H13A 2.7132 no .
C14 H13B 3.3358 no .
C14 H13C 2.6543 no .
H5 H6A 2.8585 no .
H5 H6B 2.2615 no .
H5 H8A 3.2064 no .
H5 H12A 2.3308 no .
H5 H12B 2.8585 no .
H5 H12C 2.3783 no .
H6A H12A 3.5672 no .
H6A H12B 2.5296 no .
H6A H12C 2.7557 no .
H6B H12B 3.3888 no .
H6B H12C 2.8550 no .
H7A H8A 3.5074 no .
H7A H8B 2.2778 no .
H7A H11A 2.2245 no .
H7A H11B 2.6751 no .
H7B H10C 2.7772 no .
H7B H11A 2.7931 no .
H7B H11B 2.2261 no .
H7B H13B 2.8877 no .
H8A H12A 2.3954 no .
H8A H12B 2.7128 no .
H8B H11A 2.5972 no .
H10A H13A 2.5165 no .
H10A H13B 2.9578 no .
H10A H13C 3.5807 no .
H10A H14B 3.0706 no .
H10A H14C 2.5752 no .
H10B H13A 3.5838 no .
H10B H13B 3.5724 no .
H10B H14A 3.5819 no .
H10B H14B 2.5217 no .
H10B H14C 2.9432 no .
H10C H13A 2.9940 no .
H10C H13B 2.5020 no .
H10C H13C 3.5754 no .
H10C H14B 3.5901 no .
H11B H13B 2.6526 no .
H11B H13C 3.4759 no .
H13A H14A 2.9537 no .
H13A H14C 2.5821 no .
H13B H14A 3.5301 no .
H13C H14A 2.4291 no .
H13C H14B 3.5311 no .
H13C H14C 2.9901 no .
O1 H7A 3.4414 no 1_545
O2 H7A 3.2294 no 1_545
O2 H8B 2.9592 no 1_545
O2 H10A 2.6318 no 4_464
O2 H11A 2.3953 no 1_545
O2 H11B 2.9945 no 2_645
O2 H13B 3.4648 no 2_645
O3 H6A 3.3348 no 3_666
O3 H6B 2.8325 no 3_666
O3 H7A 2.9049 no 1_545
O3 H7B 3.2694 no 1_545
O3 H12B 2.9348 no 3_676
O3 H12C 2.5966 no 3_666
O4 H11A 3.0796 no 2_645
O4 H11B 2.6716 no 2_645
O4 H13C 2.6700 no 2_655
O4 H14A 3.3112 no 2_655
N1 H6A 3.2364 no 3_676
N1 H7A 3.2537 no 1_545
N1 H12B 3.2670 no 3_676
C1 H6A 3.5229 no 3_676
C2 H7A 2.9106 no 1_545
C2 H7B 3.5915 no 1_545
C2 H12B 2.9988 no 3_676
C3 H10A 3.2616 no 4_464
C3 H11A 3.3797 no 1_545
C3 H11B 3.1794 no 2_645
C4 H6A 3.4236 no 3_676
C4 H10A 3.3798 no 4_464
C4 H10B 3.5452 no 4_464
C5 H10A 3.3281 no 4_464
C5 H10B 3.2128 no 4_464
C6 H6A 3.1006 no 3_676
C6 H6B 3.0084 no 3_666
C6 H7A 3.4457 no 1_545
C7 H6A 3.5090 no 3_676
C7 H14A 3.2487 no 1_565
C7 H14B 3.3746 no 1_565
C8 H5 3.2253 no 1_565
C8 H6B 3.4778 no 1_565
C8 H10C 3.4756 no 4_474
C8 H14B 3.4640 no 4_464
C8 H14C 3.3809 no 4_464
C10 H5 2.9353 no 4_565
C10 H8B 3.5214 no 4_575
C10 H12B 3.1883 no 3_676
C11 H13C 3.0141 no 2_655
C11 H14A 3.1341 no 1_565
C12 H8A 3.1267 no 2_545
C12 H10B 3.3332 no 3_676
C12 H10B 3.3813 no 4_464
C12 H10C 3.2592 no 3_676
C12 H12A 3.5311 no 2_545
C13 H11A 3.3440 no 2_645
C13 H13A 3.1619 no 3_776
C13 H14C 3.3843 no 3_766
C14 H7B 3.1219 no 1_545
C14 H10C 3.2567 no 1_545
C14 H11B 3.3082 no 1_545
C14 H13A 3.3775 no 3_766
C14 H13B 3.3431 no 1_545
H5 C8 3.2253 no 1_545
H5 C10 2.9353 no 4_464
H5 H8A 3.1533 no 1_545
H5 H8B 2.7904 no 1_545
H5 H10A 2.5341 no 4_464
H5 H10B 2.5657 no 4_464
H5 H10C 3.2975 no 4_464
H5 H12A 3.4912 no 2_545
H6A O3 3.3348 no 3_666
H6A N1 3.2364 no 3_676
H6A C1 3.5229 no 3_676
H6A C4 3.4236 no 3_676
H6A C6 3.1006 no 3_676
H6A C7 3.5090 no 3_676
H6A H6A 2.3870 no 3_676
H6A H6B 2.8460 no 3_666
H6A H7A 3.0814 no 3_676
H6A H7B 3.4697 no 3_676
H6A H12B 3.1968 no 3_676
H6B O3 2.8325 no 3_666
H6B C6 3.0084 no 3_666
H6B C8 3.4778 no 1_545
H6B H6A 2.8460 no 3_666
H6B H6B 2.3489 no 3_666
H6B H7A 2.8132 no 1_545
H6B H8B 3.2743 no 1_545
H7A O1 3.4414 no 1_565
H7A O2 3.2294 no 1_565
H7A O3 2.9049 no 1_565
H7A N1 3.2537 no 1_565
H7A C2 2.9106 no 1_565
H7A C6 3.4457 no 1_565
H7A H6A 3.0814 no 3_676
H7A H6B 2.8132 no 1_565
H7A H14A 3.4672 no 1_565
H7A H14B 3.3948 no 1_565
H7B O3 3.2694 no 1_565
H7B C2 3.5915 no 1_565
H7B C14 3.1219 no 1_565
H7B H6A 3.4697 no 3_676
H7B H12B 3.2649 no 3_676
H7B H12C 3.3579 no 3_676
H7B H14A 2.7302 no 1_565
H7B H14B 2.6319 no 1_565
H8A C12 3.1267 no 2_555
H8A H5 3.1533 no 1_565
H8A H10B 3.3939 no 4_464
H8A H10C 3.0972 no 4_474
H8A H12A 2.7057 no 2_555
H8A H12C 2.6985 no 2_555
H8A H14B 3.0968 no 4_464
H8A H14C 3.4602 no 4_464
H8B O2 2.9592 no 1_565
H8B C10 3.5214 no 4_474
H8B H5 2.7904 no 1_565
H8B H6B 3.2743 no 1_565
H8B H10A 3.0420 no 4_474
H8B H10C 3.2004 no 4_474
H8B H14C 3.3691 no 4_464
H10A O2 2.6318 no 4_565
H10A C3 3.2616 no 4_565
H10A C4 3.3798 no 4_565
H10A C5 3.3281 no 4_565
H10A H5 2.5341 no 4_565
H10A H8B 3.0420 no 4_575
H10B C4 3.5452 no 4_565
H10B C5 3.2128 no 4_565
H10B C12 3.3332 no 3_676
H10B C12 3.3813 no 4_565
H10B H5 2.5657 no 4_565
H10B H8A 3.3939 no 4_565
H10B H12A 3.2421 no 3_676
H10B H12A 2.7631 no 4_565
H10B H12B 2.6966 no 3_676
H10B H12C 3.5890 no 3_676
H10C C8 3.4756 no 4_575
H10C C12 3.2592 no 3_676
H10C C14 3.2567 no 1_565
H10C H5 3.2975 no 4_565
H10C H8A 3.0972 no 4_575
H10C H8B 3.2004 no 4_575
H10C H12A 3.3915 no 3_676
H10C H12B 2.8157 no 3_676
H10C H12C 3.0534 no 3_676
H10C H14A 3.3287 no 1_565
H10C H14B 2.6836 no 1_565
H10C H14C 3.2529 no 1_565
H11A O2 2.3953 no 1_565
H11A O4 3.0796 no 2_655
H11A C3 3.3797 no 1_565
H11A C13 3.3440 no 2_655
H11A H11B 3.4173 no 2_655
H11A H13B 3.3619 no 2_655
H11A H13C 2.5199 no 2_655
H11A H14A 3.4841 no 1_565
H11B O2 2.9945 no 2_655
H11B O4 2.6716 no 2_655
H11B C3 3.1794 no 2_655
H11B C14 3.3082 no 1_565
H11B H11A 3.4173 no 2_645
H11B H13C 3.4531 no 2_655
H11B H14A 2.4014 no 1_565
H11B H14B 3.4861 no 1_565
H12A C12 3.5311 no 2_555
H12A H5 3.4912 no 2_555
H12A H8A 2.7057 no 2_545
H12A H10B 3.2421 no 3_676
H12A H10B 2.7631 no 4_464
H12A H10C 3.3915 no 3_676
H12A H12A 3.3059 no 2_545
H12A H12A 3.3059 no 2_555
H12A H12C 2.9849 no 2_555
H12B O3 2.9348 no 3_676
H12B N1 3.2670 no 3_676
H12B C2 2.9988 no 3_676
H12B C10 3.1883 no 3_676
H12B H6A 3.1968 no 3_676
H12B H7B 3.2649 no 3_676
H12B H10B 2.6966 no 3_676
H12B H10C 2.8157 no 3_676
H12C O3 2.5966 no 3_666
H12C H7B 3.3579 no 3_676
H12C H8A 2.6985 no 2_545
H12C H10B 3.5890 no 3_676
H12C H10C 3.0534 no 3_676
H12C H12A 2.9849 no 2_545
H12C H14B 2.8663 no 3_666
H13A C13 3.1619 no 3_776
H13A C14 3.3775 no 3_766
H13A H13A 2.6790 no 3_776
H13A H13B 2.7606 no 3_776
H13A H14A 3.1470 no 3_766
H13A H14C 2.7240 no 3_766
H13B O2 3.4648 no 2_655
H13B C14 3.3431 no 1_565
H13B H11A 3.3619 no 2_645
H13B H13A 2.7606 no 3_776
H13B H14A 2.7412 no 1_565
H13B H14B 3.4108 no 1_565
H13B H14C 3.3681 no 1_565
H13C O4 2.6700 no 2_645
H13C C11 3.0141 no 2_645
H13C H11A 2.5199 no 2_645
H13C H11B 3.4531 no 2_645
H13C H14C 3.1644 no 3_766
H14A O4 3.3112 no 2_645
H14A C7 3.2487 no 1_545
H14A C11 3.1341 no 1_545
H14A H7A 3.4672 no 1_545
H14A H7B 2.7302 no 1_545
H14A H10C 3.3287 no 1_545
H14A H11A 3.4841 no 1_545
H14A H11B 2.4014 no 1_545
H14A H13A 3.1470 no 3_766
H14A H13B 2.7412 no 1_545
H14B C7 3.3746 no 1_545
H14B C8 3.4640 no 4_565
H14B H7A 3.3948 no 1_545
H14B H7B 2.6319 no 1_545
H14B H8A 3.0968 no 4_565
H14B H10C 2.6836 no 1_545
H14B H11B 3.4861 no 1_545
H14B H12C 2.8663 no 3_666
H14B H13B 3.4108 no 1_545
H14C C8 3.3809 no 4_565
H14C C13 3.3843 no 3_766
H14C H8A 3.4602 no 4_565
H14C H8B 3.3691 no 4_565
H14C H10C 3.2529 no 1_545
H14C H13A 2.7240 no 3_766
H14C H13B 3.3681 no 1_545
H14C H13C 3.1644 no 3_766
H14C H14C 3.5415 no 3_766

loop_
_geom_torsion_atom_site_label_1
_geom_torsion_atom_site_label_2
_geom_torsion_atom_site_label_3
_geom_torsion_atom_site_label_4
_geom_torsion
_geom_torsion_publ_flag
C2 O1 C9 C10 -56.01(12) no
C2 O1 C9 C13 -173.85(9) no
C2 O1 C9 C14 68.39(12) no
C9 O1 C2 O3 -16.66(16) no
C9 O1 C2 N1 163.90(8) no
C3 O4 C11 C7 4.45(11) no
C11 O4 C3 O2 -176.63(9) no
C11 O4 C3 C1 5.87(11) no
C1 N1 C2 O1 -5.00(14) no
C1 N1 C2 O3 175.55(9) no
C2 N1 C1 C3 62.43(12) no
C2 N1 C1 C4 177.12(9) no
C2 N1 C1 C7 -56.48(14) no
C1 N1 C6 C5 15.72(11) no
C6 N1 C1 C3 -111.48(10) no
C6 N1 C1 C4 3.22(11) no
C6 N1 C1 C7 129.62(9) no
C2 N1 C6 C5 -158.51(9) no
C6 N1 C2 O1 168.50(9) no
C6 N1 C2 O3 -10.95(16) no
N1 C1 C3 O2 42.62(12) no
N1 C1 C3 O4 -140.01(8) no
N1 C1 C4 C5 -21.60(10) no
N1 C1 C4 C8 156.86(10) no
N1 C1 C7 C11 138.22(9) no
C3 C1 C4 C5 95.88(10) no
C3 C1 C4 C8 -85.66(12) no
C4 C1 C3 O2 -68.77(12) no
C4 C1 C3 O4 108.61(9) no
C3 C1 C7 C11 15.22(9) no
C7 C1 C3 O2 169.08(9) no
C7 C1 C3 O4 -13.54(9) no
C4 C1 C7 C11 -101.91(10) no
C7 C1 C4 C5 -149.22(9) no
C7 C1 C4 C8 29.25(15) no
C1 C4 C5 C6 31.12(11) no
C1 C4 C5 C12 155.64(8) no
C8 C4 C5 C6 -147.27(13) no
C8 C4 C5 C12 -22.76(17) no
C4 C5 C6 N1 -27.84(11) no
C12 C5 C6 N1 -153.18(9) no
C1 C7 C11 O4 -12.59(11) no
